data_7226441
loop_
_publ_author_name
'Zhang, Ji-Quan'
'Xiong, Yan-Shi'
'Chan, Albert S. C.'
'Lu, Gui'

_publ_section_title
;
 Cu(II)-catalyzed cross-dehydrogenative coupling reaction of
 N&#x2019;-acyl arylhydrazines and phosphites
;
_journal_name_full 'RSC Adv.'
_journal_paper_doi 10.1039/C6RA13931K
_journal_year 2016
_chemical_formula_moiety 'C17 H29 N2 O5 P'
_chemical_formula_sum 'C17 H29 N2 O5 P'
_chemical_formula_weight 372.40
_space_group_crystal_system triclinic
_space_group_IT_number 2
_space_group_name_Hall '-P 1'
_space_group_name_H-M_alt 'P -1'
_symmetry_Int_Tables_number 2
_symmetry_space_group_name_Hall '-P 1'
_symmetry_space_group_name_H-M 'P -1'
_atom_sites_solution_primary iterative
_audit_creation_date 2015-03-09
_audit_creation_method
;
Olex2 1.2
(compiled 2015.01.26 svn.r3150 for OlexSys, GUI svn.r4998)
;
_audit_update_record
;
2016-05-28 deposited with the CCDC.
2016-08-31 downloaded from the CCDC.
;
_cell_angle_alpha 68.269(5)
_cell_angle_beta 72.364(6)
_cell_angle_gamma 69.847(5)
_cell_formula_units_Z 2
_cell_length_a 9.7307(6)
_cell_length_b 10.8147(5)
_cell_length_c 11.1682(8)
_cell_measurement_reflns_used 4860
_cell_measurement_temperature 100
_cell_measurement_theta_max 70.9810
_cell_measurement_theta_min 4.3400
_cell_volume 1003.97(12)
_computing_cell_refinement
;
CrysAlisPro, Agilent Technologies,
Version 1.171.37.34 (release 22-05-2014 CrysAlis171 .NET)
(compiled May 22 2014,16:03:01)
;
_computing_data_collection
;
CrysAlisPro, Agilent Technologies,
Version 1.171.37.34 (release 22-05-2014 CrysAlis171 .NET)
(compiled May 22 2014,16:03:01)
;
_computing_data_reduction
;
CrysAlisPro, Agilent Technologies,
Version 1.171.37.34 (release 22-05-2014 CrysAlis171 .NET)
(compiled May 22 2014,16:03:01)
;
_computing_molecular_graphics 'Olex2 (Dolomanov et al., 2009)'
_computing_publication_material 'Olex2 (Dolomanov et al., 2009)'
_computing_structure_refinement 'olex2.refine (Bourhis et al., 2015)'
_computing_structure_solution 'olex2.solve (Bourhis et al., 2015)'
_diffrn_ambient_temperature 100
_diffrn_detector 'CCD plate'
_diffrn_detector_area_resol_mean 8.2417
_diffrn_detector_type Onyx
_diffrn_measured_fraction_theta_full 0.9643
_diffrn_measured_fraction_theta_max 0.9643
_diffrn_measurement_details
;
  1 omega  -68.00   30.00   1.0000    1.0000
omega____ theta____ kappa____ phi______ frames
    -      -42.2034   57.0000  -60.0000 98

  2 omega  -69.00  -34.00   1.0000    3.0000
omega____ theta____ kappa____ phi______ frames
    -      -95.0000   45.0000  -90.0000 35

  3 omega  -72.00  -20.00   1.0000    3.0000
omega____ theta____ kappa____ phi______ frames
    -      -95.0000   77.0000   60.0000 52

  4 omega  -68.00  -21.00   1.0000    3.0000
omega____ theta____ kappa____ phi______ frames
    -      -95.0000   30.0000  150.0000 47

  5 omega -112.00  -18.00   1.0000    1.0000
omega____ theta____ kappa____ phi______ frames
    -      -42.2034  -57.0000  150.0000 94

  6 omega -120.00  -94.00   1.0000    3.0000
omega____ theta____ kappa____ phi______ frames
    -      -95.0000   77.0000   60.0000 26

  7 omega -122.00  -86.00   1.0000    3.0000
omega____ theta____ kappa____ phi______ frames
    -      -95.0000  125.0000   90.0000 36

  8 omega -116.00  -82.00   1.0000    1.0000
omega____ theta____ kappa____ phi______ frames
    -      -42.2034  -99.0000 -120.0000 34

  9 omega   31.00   97.00   1.0000    1.0000
omega____ theta____ kappa____ phi______ frames
    -       42.2034 -125.0000 -180.0000 66

 10 omega   44.00   99.00   1.0000    3.0000
omega____ theta____ kappa____ phi______ frames
    -      100.0000  -94.0000 -150.0000 55

 11 omega   46.00   71.00   1.0000    3.0000
omega____ theta____ kappa____ phi______ frames
    -      100.0000  -45.0000  -60.0000 25

 12 omega   41.00   67.00   1.0000    3.0000
omega____ theta____ kappa____ phi______ frames
    -      100.0000  -77.0000    0.0000 26

 13 omega   86.00  133.00   1.0000    3.0000
omega____ theta____ kappa____ phi______ frames
    -      100.0000  -77.0000    0.0000 47

 14 omega   53.00  178.00   1.0000    3.0000
omega____ theta____ kappa____ phi______ frames
    -      100.0000   15.0000  -90.0000 125

 15 omega  112.00  152.00   1.0000    3.0000
omega____ theta____ kappa____ phi______ frames
    -      100.0000   45.0000  -30.0000 40

 16 omega   33.00   73.00   1.0000    3.0000
omega____ theta____ kappa____ phi______ frames
    -      100.0000  -45.0000 -150.0000 40

 17 omega   29.00  109.00   1.0000    3.0000
omega____ theta____ kappa____ phi______ frames
    -      100.0000  -94.0000  -60.0000 80

 18 omega   25.00   62.00   1.0000    3.0000
omega____ theta____ kappa____ phi______ frames
    -      100.0000  -30.0000  -30.0000 37

 19 omega   30.00   55.00   1.0000    3.0000
omega____ theta____ kappa____ phi______ frames
    -      100.0000  -30.0000    0.0000 25

 20 omega   23.00   65.00   1.0000    3.0000
omega____ theta____ kappa____ phi______ frames
    -      100.0000  -30.0000  -90.0000 42

 21 omega   23.00   64.00   1.0000    3.0000
omega____ theta____ kappa____ phi______ frames
    -      100.0000  -30.0000  120.0000 41

 22 omega   15.00   83.00   1.0000    3.0000
omega____ theta____ kappa____ phi______ frames
    -      100.0000  -94.0000  150.0000 68
;
_diffrn_measurement_device 'four-circle diffractometer'
_diffrn_measurement_device_type 'Xcalibur, Onyx, Nova'
_diffrn_measurement_method '\w scans'
_diffrn_orient_matrix_UB_11 -0.0466043000
_diffrn_orient_matrix_UB_12 0.0221192000
_diffrn_orient_matrix_UB_13 0.1368055000
_diffrn_orient_matrix_UB_21 0.1653530000
_diffrn_orient_matrix_UB_22 -0.0266353000
_diffrn_orient_matrix_UB_23 0.0023673000
_diffrn_orient_matrix_UB_31 -0.0112572000
_diffrn_orient_matrix_UB_32 0.1551033000
_diffrn_orient_matrix_UB_33 -0.0652611000
_diffrn_radiation_monochromator mirror
_diffrn_radiation_probe x-ray
_diffrn_radiation_type 'Cu K\a'
_diffrn_radiation_wavelength 1.54184
_diffrn_reflns_av_R_equivalents 0.0223
_diffrn_reflns_av_unetI/netI 0.0262
_diffrn_reflns_limit_h_max 11
_diffrn_reflns_limit_h_min -10
_diffrn_reflns_limit_k_max 13
_diffrn_reflns_limit_k_min -8
_diffrn_reflns_limit_l_max 13
_diffrn_reflns_limit_l_min -13
_diffrn_reflns_number 7674
_diffrn_reflns_theta_full 71.6031
_diffrn_reflns_theta_max 71.60
_diffrn_reflns_theta_min 4.35
_diffrn_source 'sealed X-ray tube'
_diffrn_source_type 'Nova (Cu) X-ray Source'
_exptl_absorpt_coefficient_mu 1.453
_exptl_absorpt_correction_T_max 1.00000
_exptl_absorpt_correction_T_min 0.67089
_exptl_absorpt_correction_type multi-scan
_exptl_absorpt_process_details
;
CrysAlisPro, Agilent Technologies,
Version 1.171.37.34 (release 22-05-2014 CrysAlis171 .NET)
(compiled May 22 2014,16:03:01)
Empirical absorption correction using spherical harmonics,
 implemented in SCALE3 ABSPACK scaling algorithm.
;
_exptl_crystal_F_000 401.8586
_exptl_crystal_size_max 0.2
_exptl_crystal_size_mid 0.05
_exptl_crystal_size_min 0.05
_refine_diff_density_max 0.3947
_refine_diff_density_min -0.4067
_refine_diff_density_rms 0.0472
_refine_ls_d_res_high 0.8124
_refine_ls_d_res_low 10.1625
_refine_ls_goodness_of_fit_ref 1.0520
_refine_ls_hydrogen_treatment mixed
_refine_ls_matrix_type full
_refine_ls_number_constraints 44
_refine_ls_number_parameters 232
_refine_ls_number_reflns 3778
_refine_ls_number_restraints 0
_refine_ls_restrained_S_all 1.0520
_refine_ls_R_factor_all 0.0365
_refine_ls_R_factor_gt 0.0326
_refine_ls_shift/su_max 0.0001
_refine_ls_shift/su_mean 0.0000
_refine_ls_structure_factor_coef Fsqd
_refine_ls_weighting_details 'w=1/[\s^2^(Fo^2^)+(0.0429P)^2^+0.3188P] where P=(Fo^2^+2Fc^2^)/3'
_refine_ls_weighting_scheme calc
_refine_ls_wR_factor_gt 0.0819
_refine_ls_wR_factor_ref 0.0854
_reflns_Friedel_coverage 0.0
_reflns_limit_h_max 11
_reflns_limit_h_min -11
_reflns_limit_k_max 13
_reflns_limit_k_min -11
_reflns_limit_l_max 13
_reflns_limit_l_min 0
_reflns_number_gt 3417
_reflns_number_total 3778
_reflns_threshold_expression I>=2u(I)
_cod_data_source_file c6ra13931k2.cif
_cod_data_source_block zjq_150203_4
_cod_original_cell_volume 1003.97(11)
_cod_database_code 7226441
_reflns_odcompleteness_completeness 99.69
_reflns_odcompleteness_iscentric 1
_reflns_odcompleteness_theta 66.97
_olex2_refinement_description
;
1. Fixed Uiso
 At 1.2 times of:
  All C(H) groups, All N(H) groups
 At 1.5 times of:
  All C(H,H,H) groups
2.a Ternary CH refined with riding coordinates:
 C1(H1), C5(H5)
2.b Aromatic/amide H refined with riding coordinates:
 N7(H7), C14(H14), C15(H15), C16(H16), C17(H17), C13(H13)
2.c Idealised Me refined as rotating group:
 C4(H4a,H4b,H4c), C11(H11a,H11b,H11c), C9(H9a,H9b,H9c), C6(H6a,H6b,H6c),
 C3(H3a,H3b,H3c), C10(H10a,H10b,H10c), C2(H2a,H2b,H2c)
;
_olex2_submission_special_instructions 'No special instructions were received'

loop_
_space_group_symop_id
_space_group_symop_operation_xyz
1 x,y,z
2 -x,-y,-z

loop_
_atom_site_label
_atom_site_type_symbol
_atom_site_fract_x
_atom_site_fract_y
_atom_site_fract_z
_atom_site_U_iso_or_equiv
_atom_site_adp_type
_atom_site_occupancy
_atom_site_refinement_flags_posn
P1 P 0.08390(3) 0.50000(3) 0.28948(3) 0.01624(10) Uani 1.000000 .
O1 O 0.00302(10) 0.40363(9) 0.39230(9) 0.0201(2) Uani 1.000000 .
O5 O 0.18293(11) 0.85853(9) 0.31182(9) 0.0214(2) Uani 1.000000 .
O4 O 0.31595(11) 0.74442(10) 0.15895(10) 0.0250(2) Uani 1.000000 .
O2 O 0.15339(10) 0.45015(9) 0.16443(9) 0.0191(2) Uani 1.000000 .
O3 O -0.01021(10) 0.65264(9) 0.24341(9) 0.0201(2) Uani 1.000000 .
N7 N 0.20533(12) 0.63619(11) 0.36553(11) 0.0188(2) Uani 1.000000 .
H7 H 0.17059(12) 0.63899(11) 0.44531(11) 0.0226(3) Uiso 1.000000 R
N1 N 0.22698(12) 0.51738(11) 0.33218(11) 0.0178(2) Uani 1.000000 .
C1 C 0.24785(16) 0.52080(15) 0.04558(13) 0.0244(3) Uani 1.000000 .
H1 H 0.29228(16) 0.57555(15) 0.06862(13) 0.0292(4) Uiso 1.000000 R
C14 C 0.60812(16) 0.33254(15) 0.39950(14) 0.0248(3) Uani 1.000000 .
H14 H 0.68694(16) 0.35110(15) 0.41445(14) 0.0298(4) Uiso 1.000000 R
C7 C 0.24151(14) 0.74811(13) 0.26632(13) 0.0187(3) Uani 1.000000 .
C15 C 0.62106(16) 0.20045(15) 0.40031(14) 0.0255(3) Uani 1.000000 .
H15 H 0.70790(16) 0.13059(15) 0.41526(14) 0.0306(4) Uiso 1.000000 R
C5 C -0.15625(14) 0.70557(13) 0.32265(13) 0.0201(3) Uani 1.000000 .
H5 H -0.15742(14) 0.65500(13) 0.41597(13) 0.0241(3) Uiso 1.000000 R
C16 C 0.50212(17) 0.17441(14) 0.37842(15) 0.0256(3) Uani 1.000000 .
H16 H 0.51006(17) 0.08642(14) 0.37790(15) 0.0307(4) Uiso 1.000000 R
C17 C 0.37177(16) 0.27744(14) 0.35734(14) 0.0218(3) Uani 1.000000 .
H17 H 0.29245(16) 0.25790(14) 0.34429(14) 0.0261(3) Uiso 1.000000 R
C4 C -0.17177(17) 0.85563(15) 0.30062(17) 0.0298(3) Uani 1.000000 .
H4a H -0.0928(8) 0.86348(17) 0.3298(11) 0.0447(5) Uiso 1.000000 GR
H4b H -0.1659(14) 0.9044(3) 0.2086(2) 0.0447(5) Uiso 1.000000 GR
H4c H -0.2665(6) 0.8945(4) 0.3494(10) 0.0447(5) Uiso 1.000000 GR
C11 C 0.1588(2) 1.03903(16) 0.09865(17) 0.0346(4) Uani 1.000000 .
H11a H 0.2204(9) 0.9781(8) 0.0473(6) 0.0520(5) Uiso 1.000000 GR
H11b H 0.0568(5) 1.0363(13) 0.11692(17) 0.0520(5) Uiso 1.000000 GR
H11c H 0.1663(14) 1.1314(5) 0.0505(6) 0.0520(5) Uiso 1.000000 GR
C13 C 0.47923(15) 0.43725(14) 0.37668(13) 0.0206(3) Uani 1.000000 .
H13 H 0.47266(15) 0.52557(14) 0.37539(13) 0.0247(3) Uiso 1.000000 R
C9 C 0.11591(19) 1.08795(15) 0.31039(18) 0.0341(4) Uani 1.000000 .
H9a H 0.0132(3) 1.0874(10) 0.3278(11) 0.0512(5) Uiso 1.000000 GR
H9b H 0.1488(9) 1.0562(8) 0.3920(6) 0.0512(5) Uiso 1.000000 GR
H9c H 0.1254(11) 1.1801(3) 0.2641(6) 0.0512(5) Uiso 1.000000 GR
C12 C 0.35928(14) 0.41065(13) 0.35565(12) 0.0174(3) Uani 1.000000 .
C6 C -0.27673(17) 0.68333(16) 0.28047(16) 0.0294(3) Uani 1.000000 .
H6a H -0.2797(9) 0.7373(10) 0.1906(4) 0.0440(5) Uiso 1.000000 GR
H6b H -0.2557(7) 0.5875(3) 0.2884(11) 0.0440(5) Uiso 1.000000 GR
H6c H -0.3716(3) 0.7111(12) 0.3355(8) 0.0440(5) Uiso 1.000000 GR
C8 C 0.21088(16) 0.99358(13) 0.22724(15) 0.0253(3) Uani 1.000000 .
C3 C 0.36913(18) 0.40903(17) -0.00306(16) 0.0322(3) Uani 1.000000 .
H3a H 0.4281(9) 0.3534(8) 0.0628(5) 0.0483(5) Uiso 1.000000 GR
H3b H 0.32491(18) 0.3523(8) -0.0206(12) 0.0483(5) Uiso 1.000000 GR
H3c H 0.4318(8) 0.45004(17) -0.0824(7) 0.0483(5) Uiso 1.000000 GR
C10 C 0.37594(18) 0.98313(16) 0.20561(18) 0.0339(4) Uani 1.000000 .
H10a H 0.4060(4) 0.9464(12) 0.28901(19) 0.0508(5) Uiso 1.000000 GR
H10b H 0.4334(2) 0.9232(10) 0.1522(10) 0.0508(5) Uiso 1.000000 GR
H10c H 0.3927(3) 1.0731(2) 0.1619(11) 0.0508(5) Uiso 1.000000 GR
C2 C 0.1509(2) 0.6140(2) -0.05281(18) 0.0552(6) Uani 1.000000 .
H2a H 0.1086(15) 0.5599(3) -0.0759(13) 0.0828(9) Uiso 1.000000 GR
H2b H 0.0721(11) 0.6797(11) -0.0150(6) 0.0828(9) Uiso 1.000000 GR
H2c H 0.2102(5) 0.6620(13) -0.1302(7) 0.0828(9) Uiso 1.000000 GR

loop_
_atom_site_aniso_label
_atom_site_aniso_U_11
_atom_site_aniso_U_22
_atom_site_aniso_U_33
_atom_site_aniso_U_12
_atom_site_aniso_U_13
_atom_site_aniso_U_23
P1 0.01567(17) 0.01333(17) 0.01848(17) -0.00242(12) -0.00358(12) -0.00450(12)
O1 0.0206(5) 0.0174(4) 0.0214(5) -0.0056(4) -0.0029(4) -0.0053(4)
O5 0.0255(5) 0.0120(4) 0.0258(5) -0.0050(4) -0.0042(4) -0.0055(4)
O4 0.0274(5) 0.0198(5) 0.0242(5) -0.0066(4) 0.0006(4) -0.0066(4)
O2 0.0187(4) 0.0188(4) 0.0195(5) -0.0048(4) -0.0027(4) -0.0065(4)
O3 0.0168(4) 0.0161(5) 0.0216(5) -0.0010(4) -0.0019(4) -0.0039(4)
N7 0.0240(6) 0.0127(5) 0.0206(6) -0.0048(4) -0.0027(4) -0.0072(4)
N1 0.0190(5) 0.0119(5) 0.0239(6) -0.0023(4) -0.0059(4) -0.0072(4)
C1 0.0273(7) 0.0237(7) 0.0187(7) -0.0095(6) 0.0028(5) -0.0060(6)
C14 0.0218(7) 0.0279(7) 0.0259(7) -0.0062(6) -0.0084(6) -0.0068(6)
C7 0.0181(6) 0.0146(6) 0.0237(7) -0.0028(5) -0.0059(5) -0.0060(5)
C15 0.0213(7) 0.0223(7) 0.0267(7) 0.0021(5) -0.0084(6) -0.0049(6)
C5 0.0158(6) 0.0184(6) 0.0209(6) 0.0003(5) -0.0024(5) -0.0056(5)
C16 0.0285(7) 0.0160(6) 0.0305(8) -0.0009(5) -0.0097(6) -0.0066(6)
C17 0.0226(7) 0.0167(6) 0.0273(7) -0.0039(5) -0.0087(5) -0.0061(5)
C4 0.0246(7) 0.0208(7) 0.0425(9) 0.0003(6) -0.0076(6) -0.0128(6)
C11 0.0425(9) 0.0198(7) 0.0378(9) -0.0069(6) -0.0168(7) 0.0015(6)
C13 0.0232(7) 0.0185(6) 0.0213(6) -0.0063(5) -0.0054(5) -0.0059(5)
C9 0.0385(9) 0.0172(7) 0.0478(10) -0.0052(6) -0.0094(7) -0.0121(7)
C12 0.0182(6) 0.0157(6) 0.0155(6) -0.0027(5) -0.0028(5) -0.0036(5)
C6 0.0218(7) 0.0273(8) 0.0381(8) -0.0052(6) -0.0086(6) -0.0078(6)
C8 0.0285(7) 0.0120(6) 0.0343(8) -0.0067(5) -0.0091(6) -0.0022(6)
C3 0.0273(8) 0.0364(8) 0.0272(8) -0.0024(6) 0.0007(6) -0.0136(7)
C10 0.0310(8) 0.0207(7) 0.0494(10) -0.0109(6) -0.0107(7) -0.0040(7)
C2 0.0480(11) 0.0524(12) 0.0248(9) 0.0141(9) 0.0009(8) 0.0013(8)

loop_
_atom_type_symbol
_atom_type_scat_dispersion_real
_atom_type_scat_dispersion_imag
_atom_type_scat_Cromer_Mann_a1
_atom_type_scat_Cromer_Mann_a2
_atom_type_scat_Cromer_Mann_a3
_atom_type_scat_Cromer_Mann_a4
_atom_type_scat_Cromer_Mann_b1
_atom_type_scat_Cromer_Mann_b2
_atom_type_scat_Cromer_Mann_b3
_atom_type_scat_Cromer_Mann_b4
_atom_type_scat_Cromer_Mann_c
_atom_type_scat_source
_atom_type_scat_dispersion_source
H 0.00000 0.00000 0.49300 0.32291 0.14019 0.04081 10.51090 26.12570 3.14236 57.79970 0.0030380000826 'International Tables Volume C Table 6.1.1.4 (pp. 500-502)' 'Henke, Gullikson and Davis, At. Data and Nucl. Data Tables, 1993, 54, 2'
C 0.01920 0.00962 2.31000 1.02000 1.58860 0.86500 20.84390 10.20750 0.56870 51.65120 0.215599998832 'International Tables Volume C Table 6.1.1.4 (pp. 500-502)' 'Henke, Gullikson and Davis, At. Data and Nucl. Data Tables, 1993, 54, 2'
N 0.03256 0.01839 12.21260 3.13220 2.01250 1.16630 0.00570 9.89330 28.99750 0.58260 -11.5290002823 'International Tables Volume C Table 6.1.1.4 (pp. 500-502)' 'Henke, Gullikson and Davis, At. Data and Nucl. Data Tables, 1993, 54, 2'
O 0.05239 0.03377 3.04850 2.28680 1.54630 0.86700 13.27710 5.70110 0.32390 32.90890 0.250800013542 'International Tables Volume C Table 6.1.1.4 (pp. 500-502)' 'Henke, Gullikson and Davis, At. Data and Nucl. Data Tables, 1993, 54, 2'
P 0.30360 0.43703 6.43450 4.17910 1.78000 1.49080 1.90670 27.15700 0.52600 68.16450 1.11489999294 'International Tables Volume C Table 6.1.1.4 (pp. 500-502)' 'Henke, Gullikson and Davis, At. Data and Nucl. Data Tables, 1993, 54, 2'

loop_
_geom_angle_atom_site_label_1
_geom_angle_atom_site_label_2
_geom_angle_atom_site_label_3
_geom_angle
O2 P1 O1 110.25(5)
O3 P1 O1 115.97(5)
O3 P1 O2 106.80(5)
N1 P1 O1 114.51(6)
N1 P1 O2 105.97(5)
N1 P1 O3 102.50(5)
C8 O5 C7 119.94(11)
C1 O2 P1 123.72(8)
C5 O3 P1 121.60(8)
N1 N7 H7 121.23(7)
C7 N7 H7 121.23(7)
C7 N7 N1 117.55(11)
N7 N1 P1 117.99(8)
C12 N1 P1 124.04(9)
C12 N1 N7 117.26(10)
H1 C1 O2 109.73(7)
C3 C1 O2 106.31(11)
C3 C1 H1 109.73(9)
C2 C1 O2 108.33(13)
C2 C1 H1 109.73(12)
C2 C1 C3 112.90(13)
C15 C14 H14 119.57(8)
C13 C14 H14 119.57(8)
C13 C14 C15 120.86(13)
O4 C7 O5 127.26(12)
N7 C7 O5 108.05(11)
N7 C7 O4 124.67(12)
H15 C15 C14 120.59(8)
C16 C15 C14 118.81(13)
C16 C15 H15 120.59(8)
H5 C5 O3 109.40(6)
C4 C5 O3 106.87(11)
C4 C5 H5 109.40(8)
C6 C5 O3 108.55(11)
C6 C5 H5 109.40(8)
C6 C5 C4 113.14(12)
H16 C16 C15 119.48(8)
C17 C16 C15 121.03(13)
C17 C16 H16 119.48(8)
H17 C17 C16 119.96(8)
C12 C17 C16 120.09(13)
C12 C17 H17 119.96(8)
H4a C4 C5 109.5
H4b C4 C5 109.5
H4b C4 H4a 109.5
H4c C4 C5 109.5
H4c C4 H4a 109.5
H4c C4 H4b 109.5
H11b C11 H11a 109.5
H11c C11 H11a 109.5
H11c C11 H11b 109.5
C8 C11 H11a 109.5
C8 C11 H11b 109.5
C8 C11 H11c 109.5
H13 C13 C14 119.87(8)
C12 C13 C14 120.26(12)
C12 C13 H13 119.87(8)
H9b C9 H9a 109.5
H9c C9 H9a 109.5
H9c C9 H9b 109.5
C8 C9 H9a 109.5
C8 C9 H9b 109.5
C8 C9 H9c 109.5
C17 C12 N1 120.49(12)
C13 C12 N1 120.57(11)
C13 C12 C17 118.94(12)
H6a C6 C5 109.5
H6b C6 C5 109.5
H6b C6 H6a 109.5
H6c C6 C5 109.5
H6c C6 H6a 109.5
H6c C6 H6b 109.5
C11 C8 O5 110.99(11)
C9 C8 O5 102.33(12)
C9 C8 C11 110.70(13)
C10 C8 O5 108.83(11)
C10 C8 C11 112.30(14)
C10 C8 C9 111.25(13)
H3a C3 C1 109.5
H3b C3 C1 109.5
H3b C3 H3a 109.5
H3c C3 C1 109.5
H3c C3 H3a 109.5
H3c C3 H3b 109.5
H10a C10 C8 109.5
H10b C10 C8 109.5
H10b C10 H10a 109.5
H10c C10 C8 109.5
H10c C10 H10a 109.5
H10c C10 H10b 109.5
H2a C2 C1 109.5
H2b C2 C1 109.5
H2b C2 H2a 109.5
H2c C2 C1 109.5
H2c C2 H2a 109.5
H2c C2 H2b 109.5

loop_
_geom_bond_atom_site_label_1
_geom_bond_atom_site_label_2
_geom_bond_distance
P1 O1 1.4682(10)
P1 O2 1.5596(9)
P1 O3 1.5630(9)
P1 N1 1.6882(11)
O5 C7 1.3469(16)
O5 C8 1.4818(16)
O4 C7 1.2056(17)
O2 C1 1.4779(16)
O3 C5 1.4774(15)
N7 H7 0.8600
N7 N1 1.3979(14)
N7 C7 1.3714(17)
N1 C12 1.4194(16)
C1 H1 0.9800
C1 C3 1.505(2)
C1 C2 1.505(2)
C14 H14 0.9300
C14 C15 1.387(2)
C14 C13 1.386(2)
C15 H15 0.9300
C15 C16 1.388(2)
C5 H5 0.9800
C5 C4 1.5083(19)
C5 C6 1.5057(19)
C16 H16 0.9300
C16 C17 1.3852(19)
C17 H17 0.9300
C17 C12 1.3969(18)
C4 H4a 0.9600
C4 H4b 0.9600
C4 H4c 0.9600
C11 H11a 0.9600
C11 H11b 0.9600
C11 H11c 0.9600
C11 C8 1.519(2)
C13 H13 0.9300
C13 C12 1.3956(19)
C9 H9a 0.9600
C9 H9b 0.9600
C9 H9c 0.9600
C9 C8 1.513(2)
C6 H6a 0.9600
C6 H6b 0.9600
C6 H6c 0.9600
C8 C10 1.520(2)
C3 H3a 0.9600
C3 H3b 0.9600
C3 H3c 0.9600
C10 H10a 0.9600
C10 H10b 0.9600
C10 H10c 0.9600
C2 H2a 0.9600
C2 H2b 0.9600
C2 H2c 0.9600
